data_7217664
loop_
_publ_author_name
'Zhang, Yingjie'
'Bhadbhade, Mohan'
'Price, Jason R.'
'Karatchevtseva, Inna'
'Collison, David'
'Lumpkin, Gregory R.'

_publ_section_title
;
 Kinetics vs. thermodynamics: a unique crystal transformation from a
 uranyl peroxo-nanocluster to a nanoclustered uranyl polyborate
;
_journal_issue 65
_journal_name_full 'RSC Advances'
_journal_page_first 34244
_journal_paper_doi 10.1039/C4RA06970F
_journal_volume 4
_journal_year 2014
_chemical_formula_moiety 'O118 U28'
_chemical_formula_sum 'O118 U28'
_chemical_formula_weight 8552.84
_chemical_name_systematic
;
 ?
;
_space_group_crystal_system tetragonal
_space_group_IT_number 128
_space_group_name_Hall '-P 4 2n'
_space_group_name_H-M_alt 'P 4/m n c'
_symmetry_space_group_name_Hall '-P 4 2n'
_symmetry_space_group_name_H-M 'P 4/m n c'
_audit_creation_method SHELXL-2014
_cell_angle_alpha 90
_cell_angle_beta 90
_cell_angle_gamma 90
_cell_formula_units_Z 2
_cell_length_a 20.234(3)
_cell_length_b 20.234(3)
_cell_length_c 26.874(5)
_cell_measurement_reflns_used 9980
_cell_measurement_temperature 100(2)
_cell_measurement_theta_max 22.5
_cell_measurement_theta_min 2.5
_cell_volume 11003(3)
_computing_cell_refinement 'XDS (Kabsch, 1993)'
_computing_data_collection 'BLU-ICE (McPhillips et al., 2002)'
_computing_data_reduction 'XDS (Kabsch, 1993)'
_computing_structure_refinement 'SHELXL-2013 (Sheldrick, 2013)'
_computing_structure_solution
;
SHELXS97 (Sheldrick, 2008) and OLEX-2 (Dolomanov <i>et al</i>., 2009)
;
_diffrn_ambient_temperature 100(2)
_diffrn_detector_type 'ADSC Quantum 210r'
_diffrn_measured_fraction_theta_full 0.971
_diffrn_measured_fraction_theta_max 0.999
_diffrn_measurement_device_type '3-BM1 Australian Synchrotron'
_diffrn_measurement_method 'Phi Scan'
_diffrn_radiation_monochromator Si<111>
_diffrn_radiation_type Synchrotron
_diffrn_radiation_wavelength 0.71073
_diffrn_reflns_av_R_equivalents 0.0539
_diffrn_reflns_av_unetI/netI 0.0141
_diffrn_reflns_Laue_measured_fraction_full 0.971
_diffrn_reflns_Laue_measured_fraction_max 0.999
_diffrn_reflns_limit_h_max 23
_diffrn_reflns_limit_h_min -23
_diffrn_reflns_limit_k_max 24
_diffrn_reflns_limit_k_min -24
_diffrn_reflns_limit_l_max 31
_diffrn_reflns_limit_l_min -31
_diffrn_reflns_number 132508
_diffrn_reflns_point_group_measured_fraction_full 0.971
_diffrn_reflns_point_group_measured_fraction_max 0.999
_diffrn_reflns_theta_full 25.242
_diffrn_reflns_theta_max 24.998
_diffrn_reflns_theta_min 1.423
_diffrn_source 'Synchrotron BM'
_diffrn_standards_decay_% 0
_diffrn_standards_interval_count 0
_diffrn_standards_interval_time 0
_diffrn_standards_number 0
_exptl_absorpt_coefficient_mu 20.582
_exptl_absorpt_correction_type multi-scan
_exptl_crystal_colour plates
_exptl_crystal_density_diffrn 2.582
_exptl_crystal_description plates
_exptl_crystal_F_000 7040
_exptl_crystal_size_max 0.015
_exptl_crystal_size_mid 0.010
_exptl_crystal_size_min 0.010
_refine_diff_density_max 4.049
_refine_diff_density_min -3.036
_refine_diff_density_rms 0.292
_refine_ls_extinction_method none
_refine_ls_goodness_of_fit_ref 1.246
_refine_ls_hydrogen_treatment undef
_refine_ls_matrix_type full
_refine_ls_number_parameters 292
_refine_ls_number_reflns 4962
_refine_ls_number_restraints 42
_refine_ls_restrained_S_all 1.255
_refine_ls_R_factor_all 0.0634
_refine_ls_R_factor_gt 0.0605
_refine_ls_shift/su_max 0.014
_refine_ls_shift/su_mean 0.003
_refine_ls_structure_factor_coef Fsqd
_refine_ls_weighting_details 'w=1/[\s^2^(Fo^2^)+(0.2000P)^2^] where P=(Fo^2^+2Fc^2^)/3'
_refine_ls_weighting_scheme calc
_refine_ls_wR_factor_gt 0.2467
_refine_ls_wR_factor_ref 0.2541
_reflns_Friedel_coverage 0.000
_reflns_number_gt 4551
_reflns_number_total 4962
_reflns_threshold_expression 'I > 2\s(I)'
_cod_data_source_file c4ra06970f2.cif
_cod_data_source_block p4bymnc_sq
_cod_depositor_comments
;
The following automatic conversions were performed:

'_exptl_absorpt_correction_type' value 'Multi-scans' was replaced
with the value 'multi-scan' as specified in the replacement file
'src/cod-tools/trunk/data/replacement-values/replacement_values.lst'.

Automatic conversion script
Id: cif_fix_values 5376 2017-05-30 11:51:03Z andrius 
;
_cod_original_cell_volume 11002(4)
_cod_database_code 7217664
_shelx_space_group_comment
;
The symmetry employed for this shelxl refinement is uniquely defined
by the following loop, which should always be used as a source of
symmetry information in preference to the above space-group names.
They are only intended as comments.
;
_shelx_estimated_absorpt_t_min 0.748
_shelx_estimated_absorpt_t_max 0.821
_shelxl_version_number 2014-1

loop_
_space_group_symop_operation_xyz
'x, y, z'
'-y, x, z'
'-x, -y, z'
'y, -x, z'
'x+1/2, -y+1/2, -z+1/2'
'-x+1/2, y+1/2, -z+1/2'
'y+1/2, x+1/2, -z+1/2'
'-y+1/2, -x+1/2, -z+1/2'
'-x, -y, -z'
'y, -x, -z'
'x, y, -z'
'-y, x, -z'
'-x-1/2, y-1/2, z-1/2'
'x-1/2, -y-1/2, z-1/2'
'-y-1/2, -x-1/2, z-1/2'
'y-1/2, x-1/2, z-1/2'

loop_
_atom_site_label
_atom_site_type_symbol
_atom_site_fract_x
_atom_site_fract_y
_atom_site_fract_z
_atom_site_U_iso_or_equiv
_atom_site_adp_type
_atom_site_occupancy
_atom_site_site_symmetry_order
_atom_site_calc_flag
_atom_site_refinement_flags_posn
_atom_site_refinement_flags_adp
_atom_site_refinement_flags_occupancy
U1 U 0.27562(2) 0.59112(3) 0.31906(2) 0.0545(3) Uani 1 1 d D . .
U2 U 0.40497(5) 0.45885(6) 0.25938(4) 0.0572(3) Uani 0.5 1 d D U P
U3 U 0.22662(4) 0.69498(5) 0.44570(3) 0.0467(3) Uani 0.5 1 d D U P
U4 U 0.17040(4) 0.55488(4) 0.44740(3) 0.0456(3) Uani 0.5 1 d D U P
U6 U 0.23404(4) 0.38622(4) 0.65198(3) 0.0455(3) Uani 0.5 1 d D U P
U5 U 0.18173(3) 0.37154(4) 0.5000 0.0538(3) Uani 1 2 d DS T P
O11C O 0.1558(7) 0.3958(9) 0.5846(5) 0.045(4) Uani 0.5 1 d D . P
O16C O 0.2000(8) 0.4949(9) 0.6636(7) 0.052(4) Uani 0.5 1 d . . P
O15C O 0.2537(11) 0.4740(8) 0.7065(7) 0.070(5) Uani 0.5 1 d D U P
O14C O 0.2892(8) 0.2843(8) 0.6701(7) 0.060(4) Uani 0.5 1 d D U P
O13C O 0.3103(10) 0.3382(11) 0.7065(5) 0.069(6) Uani 0.5 1 d D U P
O12C O 0.1638(12) 0.4437(9) 0.5663(7) 0.073(6) Uani 0.5 1 d D . P
O1B O 0.3316(5) 0.5718(7) 0.3672(4) 0.079(3) Uani 1 1 d . . .
O1A O 0.2198(5) 0.6143(5) 0.2708(4) 0.061(2) Uani 1 1 d . . .
O2C O 0.4875(14) 0.5339(7) 0.2291(6) 0.056(5) Uani 0.5 1 d . . P
O2B O 0.4292(11) 0.4726(10) 0.3252(6) 0.069(5) Uani 0.5 1 d D U P
O2A O 0.3790(11) 0.4480(15) 0.1950(5) 0.083(7) Uani 0.5 1 d D U P
O1C O 0.3483(8) 0.5599(11) 0.2577(6) 0.056(5) Uani 0.5 1 d . . P
O4A O 0.0828(7) 0.5630(11) 0.4358(8) 0.068(5) Uani 0.5 1 d D . P
O3C O 0.1920(8) 0.5416(9) 0.3609(7) 0.054(4) Uani 0.5 1 d . U P
O3B O 0.2979(8) 0.6412(8) 0.4610(6) 0.052(4) Uani 0.5 1 d D U P
O3A O 0.1602(9) 0.7516(8) 0.4303(8) 0.067(5) Uani 0.5 1 d D U P
O6C O 0.1502(9) 0.6178(9) 0.4804(6) 0.059(4) Uani 0.5 1 d D U P
O6B O 0.3020(7) 0.4167(6) 0.6125(5) 0.031(3) Uani 0.5 1 d . . P
O6A O 0.1699(11) 0.3596(10) 0.6915(7) 0.063(5) Uani 0.5 1 d . . P
O5C O 0.1734(11) 0.6659(7) 0.4749(7) 0.071(6) Uani 0.5 1 d D . P
O5B O 0.2637(7) 0.4016(6) 0.5000 0.067(4) Uani 1 2 d S T P
O5A O 0.0984(7) 0.3413(10) 0.5000 0.077(4) Uani 1 2 d S T P
O4C O 0.1947(5) 0.6187(7) 0.3769(3) 0.032(3) Uani 0.5 1 d D U P
O4B O 0.2603(6) 0.5405(10) 0.4587(6) 0.071(6) Uani 0.5 1 d D U P
O10C O 0.1870(10) 0.3290(8) 0.5821(5) 0.049(4) Uani 0.5 1 d D . P
O9C O 0.2135(8) 0.2969(9) 0.5613(7) 0.055(4) Uani 0.5 1 d D . P
O8C O 0.2183(9) 0.2633(6) 0.5000 0.084(5) Uani 1 2 d DS T P
O7C O 0.1287(13) 0.4703(9) 0.5000 0.061(6) Uani 0.5 2 d DS TU P

loop_
_atom_site_aniso_label
_atom_site_aniso_U_11
_atom_site_aniso_U_22
_atom_site_aniso_U_33
_atom_site_aniso_U_23
_atom_site_aniso_U_13
_atom_site_aniso_U_12
U1 0.0511(4) 0.0638(4) 0.0486(4) 0.0022(2) -0.00972(18) 0.0067(2)
U2 0.0499(6) 0.0687(7) 0.0529(6) -0.0030(4) -0.0051(4) -0.0096(4)
U3 0.0411(5) 0.0488(5) 0.0502(6) 0.0046(4) -0.0044(3) 0.0003(3)
U4 0.0392(5) 0.0502(5) 0.0475(5) 0.0022(3) -0.0052(3) -0.0008(3)
U6 0.0477(5) 0.0464(5) 0.0423(5) 0.0000(3) 0.0050(3) 0.0038(3)
U5 0.0412(4) 0.0668(5) 0.0535(5) 0.000 0.000 -0.0073(3)
O11C 0.025(7) 0.064(10) 0.046(8) -0.009(8) -0.001(6) 0.012(7)
O16C 0.036(8) 0.061(10) 0.059(9) 0.002(8) 0.006(7) 0.013(7)
O15C 0.094(14) 0.056(10) 0.059(11) -0.018(8) 0.029(10) 0.016(10)
O14C 0.042(9) 0.070(10) 0.067(10) 0.024(9) 0.010(8) 0.001(7)
O13C 0.081(12) 0.094(14) 0.031(7) -0.004(8) 0.004(7) 0.067(11)
O12C 0.100(17) 0.057(12) 0.061(12) 0.018(10) 0.021(11) 0.011(11)
O1B 0.055(6) 0.129(10) 0.054(5) 0.004(6) -0.011(4) 0.034(6)
O1A 0.064(6) 0.059(5) 0.060(5) 0.017(4) -0.032(4) -0.008(4)
O2C 0.074(17) 0.019(7) 0.075(10) 0.000(7) 0.016(11) -0.008(12)
O2B 0.069(12) 0.066(12) 0.072(9) -0.015(9) -0.043(10) 0.011(10)
O2A 0.064(12) 0.14(2) 0.040(7) 0.022(11) -0.001(8) -0.009(13)
O1C 0.036(8) 0.096(14) 0.037(8) -0.001(8) 0.017(6) 0.024(8)
O4A 0.053(11) 0.068(12) 0.082(13) 0.029(11) -0.006(9) -0.010(9)
O3C 0.041(8) 0.054(8) 0.067(10) 0.002(8) -0.019(7) -0.004(7)
O3B 0.063(10) 0.054(10) 0.040(7) 0.019(7) -0.012(7) 0.001(7)
O3A 0.062(10) 0.040(9) 0.098(15) 0.014(9) -0.007(10) 0.008(7)
O6C 0.058(10) 0.070(11) 0.050(9) -0.018(8) 0.006(7) -0.009(8)
O6B 0.036(7) 0.024(6) 0.034(7) -0.004(5) -0.012(5) 0.014(5)
O6A 0.072(12) 0.063(11) 0.052(10) -0.019(8) 0.035(9) -0.020(9)
O5C 0.090(14) 0.043(9) 0.079(12) 0.024(9) -0.039(11) -0.035(10)
O5B 0.051(7) 0.033(6) 0.117(13) 0.000 0.000 0.001(5)
O5A 0.060(8) 0.130(14) 0.041(7) 0.000 0.000 -0.033(9)
O4C 0.029(6) 0.054(7) 0.012(5) 0.000(5) -0.012(4) 0.013(5)
O4B 0.053(7) 0.119(16) 0.042(8) 0.055(10) -0.038(7) -0.069(9)
O10C 0.070(11) 0.031(8) 0.047(9) -0.006(7) -0.014(8) -0.003(8)
O9C 0.044(9) 0.043(9) 0.077(12) 0.011(9) 0.021(9) 0.014(7)
O8C 0.089(12) 0.057(8) 0.107(13) 0.000 0.000 -0.003(8)
O7C 0.076(17) 0.040(11) 0.066(15) 0.000 0.000 0.027(10)

loop_
_atom_type_symbol
_atom_type_description
_atom_type_scat_dispersion_real
_atom_type_scat_dispersion_imag
_atom_type_scat_source
O O 0.0106 0.0060 'International Tables Vol C Tables 4.2.6.8 and 6.1.1.4'
U U -9.6767 9.6646 'International Tables Vol C Tables 4.2.6.8 and 6.1.1.4'

loop_
_geom_angle_atom_site_label_1
_geom_angle_atom_site_label_2
_geom_angle_atom_site_label_3
_geom_angle
_geom_angle_site_symmetry_1
_geom_angle_site_symmetry_3
O1B U1 O1A 177.6(6) . .
O1B U1 O3C 91.0(6) . .
O1A U1 O3C 90.2(5) . .
O1B U1 O1C 93.1(6) . .
O1A U1 O1C 87.5(6) . .
O3C U1 O1C 135.5(8) . .
O1B U1 O4C 90.8(4) . .
O1A U1 O4C 88.7(5) . .
O3C U1 O4C 41.3(6) . .
O1C U1 O4C 175.0(6) . .
O1B U1 O14C 95.0(6) . 10_566
O1A U1 O14C 82.6(5) . 10_566
O3C U1 O14C 115.6(7) . 10_566
O1C U1 O14C 108.2(8) . 10_566
O4C U1 O14C 74.5(6) . 10_566
O1B U1 O13C 93.1(6) . 10_566
O1A U1 O13C 84.8(6) . 10_566
O3C U1 O13C 151.8(7) . 10_566
O1C U1 O13C 72.1(8) . 10_566
O4C U1 O13C 110.8(6) . 10_566
O14C U1 O13C 36.3(7) 10_566 10_566
O1B U1 O15C 96.0(6) . 11_556
O1A U1 O15C 86.4(5) . 11_556
O3C U1 O15C 65.5(7) . 11_556
O1C U1 O15C 70.0(8) . 11_556
O4C U1 O15C 106.5(6) . 11_556
O14C U1 O15C 168.9(5) 10_566 11_556
O13C U1 O15C 141.4(6) 10_566 11_556
O1B U1 O16C 94.7(6) . 11_556
O1A U1 O16C 87.3(5) . 11_556
O3C U1 O16C 27.5(6) . 11_556
O1C U1 O16C 108.0(7) . 11_556
O4C U1 O16C 68.5(5) . 11_556
O14C U1 O16C 141.9(6) 10_566 11_556
O13C U1 O16C 172.1(6) 10_566 11_556
O15C U1 O16C 38.1(7) 11_556 11_556
O1B U1 U2 72.9(4) . 4_565
O1A U1 U2 106.7(4) . 4_565
O3C U1 U2 153.0(5) . 4_565
O1C U1 U2 29.9(5) . 4_565
O4C U1 U2 155.1(3) . 4_565
O14C U1 U2 87.8(5) 10_566 4_565
O13C U1 U2 53.2(6) 10_566 4_565
O15C U1 U2 94.2(5) 11_556 4_565
O16C U1 U2 130.2(4) 11_556 4_565
O1B U1 U2 74.4(4) . .
O1A U1 U2 107.1(4) . .
O3C U1 U2 112.6(5) . .
O1C U1 U2 29.0(5) . .
O4C U1 U2 150.8(3) . .
O14C U1 U2 130.7(5) 10_566 .
O13C U1 U2 95.3(6) 10_566 .
O15C U1 U2 52.0(5) 11_556 .
O16C U1 U2 87.4(4) 11_556 .
U2 U1 U2 42.85(3) 4_565 .
O2C U2 O2A 77.4(9) 2_655 .
O2C U2 O2B 103.2(10) 2_655 .
O2A U2 O2B 177.8(11) . .
O2C U2 O2C 21.7(10) 2_655 3_665
O2A U2 O2C 86.9(8) . 3_665
O2B U2 O2C 94.4(8) . 3_665
O2C U2 O1C 93.0(11) 2_655 .
O2A U2 O1C 86.9(10) . .
O2B U2 O1C 90.9(7) . .
O2C U2 O1C 113.3(6) 3_665 .
O2C U2 O1C 95.9(11) 2_655 2_655
O2A U2 O1C 87.4(10) . 2_655
O2B U2 O1C 94.7(8) . 2_655
O2C U2 O1C 76.7(6) 3_665 2_655
O1C U2 O1C 168.2(5) . 2_655
O2C U2 O2C 19.0(11) 2_655 .
O2A U2 O2C 87.4(9) . .
O2B U2 O2C 92.5(9) . .
O2C U2 O2C 36.0(7) 3_665 .
O1C U2 O2C 77.4(7) . .
O1C U2 O2C 112.7(6) 2_655 .
O2C U2 O2C 14.9(4) 2_655 4_565
O2A U2 O2C 92.2(8) . 4_565
O2B U2 O2C 88.5(8) . 4_565
O2C U2 O2C 18.3(5) 3_665 4_565
O1C U2 O2C 96.1(7) . 4_565
O1C U2 O2C 94.5(7) 2_655 4_565
O2C U2 O2C 19.1(4) . 4_565
O2C U2 U2 51.3(10) 2_655 4_565
O2A U2 U2 102.6(9) . 4_565
O2B U2 U2 76.3(7) . 4_565
O2C U2 U2 66.3(4) 3_665 4_565
O1C U2 U2 50.9(5) . 4_565
O1C U2 U2 140.8(5) 2_655 4_565
O2C U2 U2 32.4(4) . 4_565
O2C U2 U2 48.0(5) 4_565 4_565
O2C U2 U2 53.9(9) 2_655 2_655
O2A U2 U2 102.9(8) . 2_655
O2B U2 U2 79.0(7) . 2_655
O2C U2 U2 32.2(4) 3_665 2_655
O1C U2 U2 140.8(5) . 2_655
O1C U2 U2 50.8(5) 2_655 2_655
O2C U2 U2 65.5(5) . 2_655
O2C U2 U2 46.4(5) 4_565 2_655
U2 U2 U2 90.0 4_565 2_655
O2C U2 U1 121.5(10) 2_655 2_655
O2A U2 U1 105.8(9) . 2_655
O2B U2 U1 75.8(7) . 2_655
O2C U2 U1 100.3(4) 3_665 2_655
O1C U2 U1 144.8(4) . 2_655
O1C U2 U1 29.2(4) 2_655 2_655
O2C U2 U1 134.6(5) . 2_655
O2C U2 U1 115.6(5) 4_565 2_655
U2 U2 U1 147.79(3) 4_565 2_655
U2 U2 U1 69.16(4) 2_655 2_655
O2C U2 U1 117.5(10) 2_655 .
O2A U2 U1 105.6(9) . .
O2B U2 U1 72.3(6) . .
O2C U2 U1 134.2(4) 3_665 .
O1C U2 U1 28.4(4) . .
O1C U2 U1 145.9(4) 2_655 .
O2C U2 U1 99.5(4) . .
O2C U2 U1 115.9(5) 4_565 .
U2 U2 U1 68.00(4) 4_565 .
U2 U2 U1 147.07(3) 2_655 .
U1 U2 U1 117.34(3) 2_655 .
O5C U3 O3A 80.2(10) . .
O5C U3 O3B 102.7(9) . .
O3A U3 O3B 176.7(8) . .
O5C U3 O9C 144.3(9) . 10_566
O3A U3 O9C 86.1(8) . 10_566
O3B U3 O9C 90.6(7) . 10_566
O5C U3 O6C 17.5(8) . .
O3A U3 O6C 91.3(8) . .
O3B U3 O6C 91.9(7) . .
O9C U3 O6C 160.3(6) 10_566 .
O5C U3 O8C 101.4(7) . 10_566
O3A U3 O8C 84.6(8) . 10_566
O3B U3 O8C 93.1(7) . 10_566
O9C U3 O8C 44.2(5) 10_566 10_566
O6C U3 O8C 116.1(5) . 10_566
O5C U3 O5C 27.6(9) . 11_556
O3A U3 O5C 91.4(9) . 11_556
O3B U3 O5C 90.5(7) . 11_556
O9C U3 O5C 121.6(6) 10_566 11_556
O6C U3 O5C 38.9(6) . 11_556
O8C U3 O5C 77.5(4) 10_566 11_556
O5C U3 O4C 87.5(7) . .
O3A U3 O4C 91.7(8) . .
O3B U3 O4C 90.1(6) . .
O9C U3 O4C 126.0(5) 10_566 .
O6C U3 O4C 73.6(5) . .
O8C U3 O4C 169.6(3) 10_566 .
O5C U3 O4C 112.4(5) 11_556 .
O5C U3 U3 57.4(7) . 11_556
O3A U3 U3 103.2(7) . 11_556
O3B U3 U3 77.2(5) . 11_556
O9C U3 U3 94.6(4) 10_566 11_556
O6C U3 U3 67.0(4) . 11_556
O8C U3 U3 52.5(2) 10_566 11_556
O5C U3 U3 29.9(5) 11_556 11_556
O4C U3 U3 137.8(2) . 11_556
O5C U3 U4 48.8(6) . .
O3A U3 U4 108.3(6) . .
O3B U3 U4 75.0(5) . .
O9C U3 U4 163.9(5) 10_566 .
O6C U3 U4 31.4(4) . .
O8C U3 U4 141.7(2) 10_566 .
O5C U3 U4 66.6(3) 11_556 .
O4C U3 U4 48.7(2) . .
U3 U3 U4 89.15(2) 11_556 .
O6C U4 O4A 76.9(10) . .
O6C U4 O4B 106.4(9) . .
O4A U4 O4B 176.2(9) . .
O6C U4 O12C 148.8(8) . 11_556
O4A U4 O12C 90.3(10) . 11_556
O4B U4 O12C 86.0(9) . 11_556
O6C U4 O4C 93.7(7) . .
O4A U4 O4C 90.9(7) . .
O4B U4 O4C 90.7(5) . .
O12C U4 O4C 115.1(6) 11_556 .
O6C U4 O6C 21.8(7) . 11_556
O4A U4 O6C 85.5(9) . 11_556
O4B U4 O6C 96.9(8) . 11_556
O12C U4 O6C 130.9(6) 11_556 11_556
O4C U4 O6C 113.8(5) . 11_556
O6C U4 O5C 23.2(7) . .
O4A U4 O5C 89.6(9) . .
O4B U4 O5C 94.1(8) . .
O12C U4 O5C 170.9(7) 11_556 .
O4C U4 O5C 74.0(6) . .
O6C U4 O5C 40.0(6) 11_556 .
O6C U4 O7C 98.7(7) . .
O4A U4 O7C 79.6(9) . .
O4B U4 O7C 97.9(7) . .
O12C U4 O7C 50.6(6) 11_556 .
O4C U4 O7C 162.3(4) . .
O6C U4 O7C 80.6(5) 11_556 .
O5C U4 O7C 120.5(6) . .
O6C U4 O3C 132.6(8) . .
O4A U4 O3C 91.3(8) . .
O4B U4 O3C 87.8(7) . .
O12C U4 O3C 75.1(6) 11_556 .
O4C U4 O3C 40.0(5) . .
O6C U4 O3C 153.7(6) 11_556 .
O5C U4 O3C 114.0(7) . .
O7C U4 O3C 124.5(5) . .
O6C U4 U4 56.4(7) . 11_556
O4A U4 U4 99.9(7) . 11_556
O4B U4 U4 80.7(5) . 11_556
O12C U4 U4 99.3(4) 11_556 11_556
O4C U4 U4 143.9(3) . 11_556
O6C U4 U4 34.6(4) 11_556 11_556
O5C U4 U4 71.8(5) . 11_556
O7C U4 U4 53.5(3) . 11_556
O3C U4 U4 167.6(4) . 11_556
O6C U4 U3 50.8(5) . .
O4A U4 U3 106.2(7) . .
O4B U4 U3 77.5(6) . .
O12C U4 U3 159.0(6) 11_556 .
O4C U4 U3 53.0(3) . .
O6C U4 U3 64.9(4) 11_556 .
O5C U4 U3 27.6(6) . .
O7C U4 U3 144.1(3) . .
O3C U4 U3 91.2(4) . .
U4 U4 U3 90.85(2) 11_556 .
O6C U4 U5 123.9(6) . .
O4A U4 U5 101.7(6) . .
O4B U4 U5 75.0(5) . .
O12C U4 U5 30.9(4) 11_556 .
O4C U4 U5 142.1(3) . .
O6C U4 U5 102.8(4) 11_556 .
O5C U4 U5 140.7(5) . .
O7C U4 U5 30.3(5) . .
O3C U4 U5 103.4(4) . .
U4 U4 U5 69.177(14) 11_556 .
U3 U4 U5 148.16(3) . .
O6A U6 O6B 177.6(7) . .
O6A U6 O16C 89.4(8) . .
O6B U6 O16C 88.9(6) . .
O6A U6 O15C 88.8(8) . .
O6B U6 O15C 88.8(6) . .
O16C U6 O15C 41.2(7) . .
O6A U6 O13C 88.9(10) . .
O6B U6 O13C 90.5(7) . .
O16C U6 O13C 120.3(7) . .
O15C U6 O13C 79.1(8) . .
O6A U6 O14C 87.6(9) . .
O6B U6 O14C 93.3(5) . .
O16C U6 O14C 157.7(7) . .
O15C U6 O14C 116.6(7) . .
O13C U6 O14C 37.6(7) . .
O6A U6 O10C 91.9(8) . .
O6B U6 O10C 90.4(6) . .
O16C U6 O10C 116.3(6) . .
O15C U6 O10C 157.4(7) . .
O13C U6 O10C 123.4(6) . .
O14C U6 O10C 85.9(6) . .
O6A U6 O11C 89.6(9) . .
O6B U6 O11C 91.7(5) . .
O16C U6 O11C 80.2(6) . .
O15C U6 O11C 121.4(7) . .
O13C U6 O11C 159.4(7) . .
O14C U6 O11C 121.8(6) . .
O10C U6 O11C 36.1(6) . .
O6A U6 O12C 103.7(9) . .
O6B U6 O12C 77.1(6) . .
O16C U6 O12C 65.7(6) . .
O15C U6 O12C 105.7(6) . .
O13C U6 O12C 166.4(6) . .
O14C U6 O12C 136.4(6) . .
O10C U6 O12C 52.3(5) . .
O11C U6 O12C 20.8(6) . .
O5B U5 O5A 179.8(7) . .
O5B U5 O7C 98.1(7) . .
O5A U5 O7C 81.7(9) . .
O5B U5 O8C 91.5(6) . .
O5A U5 O8C 88.7(8) . .
O7C U5 O8C 170.5(7) . .
O5B U5 O9C 88.0(5) . .
O5A U5 O9C 92.2(6) . .
O7C U5 O9C 134.7(5) . .
O8C U5 O9C 45.2(5) . .
O5B U5 O9C 88.0(5) . 11_556
O5A U5 O9C 92.2(6) . 11_556
O7C U5 O9C 134.7(5) . 11_556
O8C U5 O9C 45.3(5) . 11_556
O9C U5 O9C 90.2(10) . 11_556
O5B U5 O12C 86.0(6) . .
O5A U5 O12C 93.9(7) . .
O7C U5 O12C 51.3(6) . .
O8C U5 O12C 130.0(5) . .
O9C U5 O12C 84.8(7) . .
O9C U5 O12C 172.2(7) 11_556 .
O5B U5 O12C 86.0(6) . 11_556
O5A U5 O12C 93.9(7) . 11_556
O7C U5 O12C 51.3(6) . 11_556
O8C U5 O12C 130.0(5) . 11_556
O9C U5 O12C 172.2(7) . 11_556
O9C U5 O12C 84.8(7) 11_556 11_556
O12C U5 O12C 99.7(10) . 11_556
O5B U5 O10C 94.7(5) . .
O5A U5 O10C 85.3(5) . .
O7C U5 O10C 110.0(5) . .
O8C U5 O10C 69.0(4) . .
O9C U5 O10C 24.8(6) . .
O9C U5 O10C 114.2(7) 11_556 .
O12C U5 O10C 61.5(6) . .
O12C U5 O10C 161.0(7) 11_556 .
O5B U5 O10C 94.7(5) . 11_556
O5A U5 O10C 85.3(5) . 11_556
O7C U5 O10C 110.0(5) . 11_556
O8C U5 O10C 69.0(4) . 11_556
O9C U5 O10C 114.2(7) . 11_556
O9C U5 O10C 24.8(6) 11_556 11_556
O12C U5 O10C 161.0(7) . 11_556
O12C U5 O10C 61.5(6) 11_556 11_556
O10C U5 O10C 137.0(8) . 11_556
O5B U5 O11C 97.8(4) . 11_556
O5A U5 O11C 82.1(4) . 11_556
O7C U5 O11C 73.4(4) . 11_556
O8C U5 O11C 105.4(4) . 11_556
O9C U5 O11C 150.4(7) . 11_556
O9C U5 O11C 61.3(6) 11_556 11_556
O12C U5 O11C 124.4(7) . 11_556
O12C U5 O11C 26.9(6) 11_556 11_556
O10C U5 O11C 166.4(6) . 11_556
O10C U5 O11C 36.6(6) 11_556 11_556
O5B U5 O11C 97.8(4) . .
O5A U5 O11C 82.1(4) . .
O7C U5 O11C 73.4(4) . .
O8C U5 O11C 105.4(4) . .
O9C U5 O11C 61.3(6) . .
O9C U5 O11C 150.4(7) 11_556 .
O12C U5 O11C 26.9(6) . .
O12C U5 O11C 124.4(7) 11_556 .
O10C U5 O11C 36.6(6) . .
O10C U5 O11C 166.4(6) 11_556 .
O11C U5 O11C 144.9(7) 11_556 .
O12C O11C O10C 135.7(15) . .
O12C O11C U5 73.9(9) . .
O10C O11C U5 71.2(6) . .
O12C O11C U6 108.0(15) . .
O10C O11C U6 71.6(8) . .
U5 O11C U6 123.7(5) . .
O3C O16C O15C 134.3(18) 11_556 .
O3C O16C U6 137.3(16) 11_556 .
O15C O16C U6 69.8(8) . .
O3C O16C U1 63.9(12) 11_556 11_556
O15C O16C U1 70.5(9) . 11_556
U6 O16C U1 125.2(7) . 11_556
O16C O15C U6 69.0(9) . .
O16C O15C U1 71.4(10) . 11_556
U6 O15C U1 125.3(8) . 11_556
O13C O14C U6 69.2(7) . .
O13C O14C U1 72.4(9) . 12_656
U6 O14C U1 123.2(7) . 12_656
O14C O13C U6 73.2(8) . .
O14C O13C U1 71.3(8) . 12_656
U6 O13C U1 125.0(6) . 12_656
O11C O12C U4 161.8(12) . 11_556
O11C O12C U5 79.1(9) . .
U4 O12C U5 119.0(8) 11_556 .
O11C O12C U6 51.2(12) . .
U4 O12C U6 119.2(8) 11_556 .
U5 O12C U6 106.0(7) . .
O2C O2C O2C 90.001(6) 2_655 4_565
O2C O2C O2C 45.001(3) 2_655 3_665
O2C O2C O2C 45.001(5) 4_565 3_665
O2C O2C U2 124(3) 2_655 4_565
O2C O2C U2 131(3) 4_565 4_565
O2C O2C U2 148.9(7) 3_665 4_565
O2C O2C U2 116.6(19) 2_655 3_665
O2C O2C U2 34.6(18) 4_565 3_665
O2C O2C U2 75(2) 3_665 3_665
U2 O2C U2 96.5(11) 4_565 3_665
O2C O2C U2 30.0(16) 2_655 .
O2C O2C U2 111.5(18) 4_565 .
O2C O2C U2 69.3(18) 3_665 .
U2 O2C U2 93.7(11) 4_565 .
U2 O2C U2 124.9(7) 3_665 .
O2C O2C U2 49.4(16) 2_655 2_655
O2C O2C U2 45.0(15) 4_565 2_655
O2C O2C U2 16.2(4) 3_665 2_655
U2 O2C U2 133.1(9) 4_565 2_655
U2 O2C U2 67.3(5) 3_665 2_655
U2 O2C U2 66.5(4) . 2_655
U1 O1C U2 122.6(8) . .
U1 O1C U2 120.9(8) . 4_565
U2 O1C U2 78.3(5) . 4_565
O16C O3C O4C 158.4(19) 11_556 .
O16C O3C U1 88.7(14) 11_556 .
O4C O3C U1 71.4(7) . .
O16C O3C U4 131.9(16) 11_556 .
O4C O3C U4 68.7(7) . .
U1 O3C U4 124.9(7) . .
O6C O6C O5C 97.9(13) 11_556 .
O6C O6C U4 123.6(7) 11_556 .
O5C O6C U4 121.4(17) . .
O6C O6C O5C 42.0(8) 11_556 11_556
O5C O6C O5C 55.9(17) . 11_556
U4 O6C O5C 144.6(16) . 11_556
O6C O6C U4 34.6(4) 11_556 11_556
O5C O6C U4 121.3(15) . 11_556
U4 O6C U4 89.0(8) . 11_556
O5C O6C U4 70.3(9) 11_556 11_556
O6C O6C U3 113.0(4) 11_556 .
O5C O6C U3 23.6(13) . .
U4 O6C U3 97.9(7) . .
O5C O6C U3 73.0(8) 11_556 .
U4 O6C U3 124.2(8) 11_556 .
O6C O5C O5C 82.1(13) . 11_556
O6C O5C U3 139(2) . .
O5C O5C U3 122.6(7) 11_556 .
O6C O5C O6C 40.1(14) . 11_556
O5C O5C O6C 42.0(8) 11_556 11_556
U3 O5C O6C 149.2(15) . 11_556
O6C O5C U4 35.4(11) . .
O5C O5C U4 108.2(5) 11_556 .
U3 O5C U4 103.6(11) . .
O6C O5C U4 69.7(8) 11_556 .
O6C O5C U3 106.4(15) . 11_556
O5C O5C U3 29.9(5) 11_556 11_556
U3 O5C U3 92.7(8) . 11_556
O6C O5C U3 68.1(8) 11_556 11_556
U4 O5C U3 120.6(7) . 11_556
O3C O4C U1 67.3(8) . .
O3C O4C U4 71.2(8) . .
U1 O4C U4 123.7(5) . .
O3C O4C U3 143.4(8) . .
U1 O4C U3 117.5(5) . .
U4 O4C U3 78.2(3) . .
O9C O10C O11C 146.2(14) . .
O9C O10C U5 75.1(10) . .
O11C O10C U5 72.2(6) . .
O9C O10C U6 122.1(17) . .
O11C O10C U6 72.3(8) . .
U5 O10C U6 124.8(6) . .
O10C O9C O8C 141.6(15) . .
O10C O9C U5 80.0(9) . .
O8C O9C U5 67.0(6) . .
O10C O9C U3 148.6(16) . 12_656
O8C O9C U3 69.6(8) . 12_656
U5 O9C U3 123.8(7) . 12_656
O9C O8C O9C 134.8(11) . 11_556
O9C O8C U5 67.8(5) . .
O9C O8C U5 67.8(5) 11_556 .
O9C O8C U3 66.2(5) . 12_656
O9C O8C U3 136.0(10) 11_556 12_656
U5 O8C U3 121.8(5) . 12_656
O9C O8C U3 136.0(10) . 2_655
O9C O8C U3 66.2(5) 11_556 2_655
U5 O8C U3 121.8(5) . 2_655
U3 O8C U3 74.9(5) 12_656 2_655
U5 O7C U4 117.8(9) . 11_556
U5 O7C U4 117.8(9) . .
U4 O7C U4 73.1(6) 11_556 .

loop_
_geom_bond_atom_site_label_1
_geom_bond_atom_site_label_2
_geom_bond_distance
_geom_bond_site_symmetry_2
U1 O1B 1.764(9) .
U1 O1A 1.781(8) .
U1 O3C 2.264(18) .
U1 O1C 2.298(13) .
U1 O4C 2.326(10) .
U1 O14C 2.445(17) 10_566
U1 O13C 2.461(14) 10_566
U1 O15C 2.506(19) 11_556
U1 O16C 2.520(18) 11_556
U1 U2 4.0402(14) 4_565
U1 U2 4.0724(14) .
U2 O2C 1.589(16) 2_655
U2 O2A 1.823(15) .
U2 O2B 1.857(14) .
U2 O2C 2.33(3) 3_665
U2 O1C 2.345(19) .
U2 O1C 2.347(19) 2_655
U2 O2C 2.40(2) .
U2 O2C 2.941(15) 4_565
U2 U2 2.9633(14) 4_565
U2 U2 2.9634(14) 2_655
U2 U1 4.0401(14) 2_655
U3 O5C 1.46(2) .
U3 O3A 1.813(14) .
U3 O3B 1.854(13) .
U3 O9C 2.342(16) 10_566
U3 O6C 2.389(14) .
U3 O8C 2.399(13) 10_566
U3 O5C 2.462(17) 11_556
U3 O4C 2.494(12) .
U3 U3 2.9184(19) 11_556
U3 U4 3.0550(14) .
U4 O6C 1.605(18) .
U4 O4A 1.807(14) .
U4 O4B 1.866(13) .
U4 O12C 2.283(19) 11_556
U4 O4C 2.345(10) .
U4 O6C 2.355(19) 11_556
U4 O5C 2.365(14) .
U4 O7C 2.374(15) .
U4 O3C 2.382(19) .
U4 U4 2.8271(19) 11_556
U4 U5 3.9763(12) .
U6 O6A 1.761(17) .
U6 O6B 1.844(15) .
U6 O16C 2.325(17) .
U6 O15C 2.336(14) .
U6 O13C 2.339(13) .
U6 O14C 2.396(14) .
U6 O10C 2.404(14) .
U6 O11C 2.414(14) .
U6 O12C 2.94(2) .
U5 O5B 1.767(14) .
U5 O5A 1.793(14) .
U5 O7C 2.27(2) .
U5 O8C 2.312(13) .
U5 O9C 2.326(13) .
U5 O9C 2.326(13) 11_556
U5 O12C 2.332(14) .
U5 O12C 2.332(14) 11_556
U5 O10C 2.370(13) .
U5 O10C 2.370(13) 11_556
U5 O11C 2.383(12) 11_556
U5 O11C 2.383(12) .
O11C O12C 1.10(2) .
O11C O10C 1.49(2) .
O16C O3C 1.16(3) 11_556
O16C O15C 1.64(3) .
O16C U1 2.520(18) 11_556
O15C U1 2.506(19) 11_556
O14C O13C 1.53(3) .
O14C U1 2.445(17) 12_656
O13C U1 2.461(14) 12_656
O12C U4 2.283(19) 11_556
O2C O2C 1.04(2) 2_655
O2C O2C 1.04(2) 4_565
O2C O2C 1.46(3) 3_665
O2C U2 1.589(16) 4_565
O2C U2 2.33(3) 3_665
O2C U2 2.941(15) 2_655
O1C U2 2.347(19) 4_565
O3C O16C 1.16(3) 11_556
O3C O4C 1.62(2) .
O6C O6C 1.05(3) 11_556
O6C O5C 1.09(2) .
O6C O5C 1.62(3) 11_556
O6C U4 2.355(19) 11_556
O5C O5C 1.35(4) 11_556
O5C O6C 1.62(3) 11_556
O5C U3 2.463(17) 11_556
O10C O9C 1.01(2) .
O9C O8C 1.78(2) .
O9C U3 2.342(16) 12_656
O8C O9C 1.78(2) 11_556
O8C U3 2.399(13) 12_656
O8C U3 2.399(13) 2_655
O7C U4 2.374(15) 11_556
